data_7225955
loop_
_publ_author_name
'Maji, Rajkishor'
'Mahapatra, Ajit Kumar'
'Maiti, Kalipada'
'Mondal, Sanchita'
'Ali, Syed Samim'
'Sahoo, Prithidipa'
'Mandal, Sukhendu'
'Uddin, Md. Raihan'
'Goswami, Shyamaprosad'
'Quah, Ching Kheng'
'Fun, Hoong- Kun'

_publ_section_title
;
 A highly sensitive fluorescent probe for detection of hydrazine in gas
 and solution phase based on the Gabriel mechanism and its bioimaging
;
_journal_name_full 'RSC Adv.'
_journal_paper_doi 10.1039/C6RA14212E
_journal_year 2016
_chemical_formula_moiety 'C14 H7 N3 O2 S'
_chemical_formula_sum 'C14 H7 N3 O2 S'
_chemical_formula_weight 281.29
_chemical_name_systematic
;
 ?
;
_space_group_crystal_system triclinic
_space_group_IT_number 2
_space_group_name_Hall '-P 1'
_space_group_name_H-M_alt 'P -1'
_symmetry_space_group_name_Hall '-P 1'
_symmetry_space_group_name_H-M 'P -1'
_atom_sites_solution_hydrogens geom
_audit_creation_method SHELXL-2014
_audit_update_record
;
2016-05-14 deposited with the CCDC.
2016-07-15 downloaded from the CCDC.
;
_cell_angle_alpha 83.336(2)
_cell_angle_beta 88.008(2)
_cell_angle_gamma 67.0850(10)
_cell_formula_units_Z 2
_cell_length_a 7.5691(9)
_cell_length_b 8.3593(10)
_cell_length_c 10.1479(12)
_cell_measurement_reflns_used 5298
_cell_measurement_temperature 100(2)
_cell_measurement_theta_max 27.74
_cell_measurement_theta_min 2.66
_cell_volume 587.38(12)
_computing_cell_refinement 'SAINT (Bruker, 2009)'
_computing_data_collection 'APEX2 (Bruker, 2009)'
_computing_data_reduction SAINT
_computing_molecular_graphics SHELXTL
_computing_publication_material 'SHELXTL and PLATON (Spek, 2009)'
_computing_structure_refinement SHELXTL
_computing_structure_solution 'SHELXTL (Sheldrick, 2008)'
_diffrn_ambient_temperature 100(2)
_diffrn_measured_fraction_theta_full 1.000
_diffrn_measured_fraction_theta_max 0.988
_diffrn_measurement_device_type
;
Bruker SMART APEX II DUO CCD area-detector diffractometer 
;
_diffrn_measurement_method '\f and \w scans'
_diffrn_radiation_monochromator graphite
_diffrn_radiation_source 'fine-focus sealed tube'
_diffrn_radiation_type MoK\a
_diffrn_radiation_wavelength 0.71073
_diffrn_reflns_av_R_equivalents 0.0438
_diffrn_reflns_av_unetI/netI 0.0437
_diffrn_reflns_Laue_measured_fraction_full 1.000
_diffrn_reflns_Laue_measured_fraction_max 0.988
_diffrn_reflns_limit_h_max 9
_diffrn_reflns_limit_h_min -9
_diffrn_reflns_limit_k_max 10
_diffrn_reflns_limit_k_min -10
_diffrn_reflns_limit_l_max 13
_diffrn_reflns_limit_l_min -13
_diffrn_reflns_number 8048
_diffrn_reflns_point_group_measured_fraction_full 1.000
_diffrn_reflns_point_group_measured_fraction_max 0.988
_diffrn_reflns_theta_full 25.242
_diffrn_reflns_theta_max 27.736
_diffrn_reflns_theta_min 2.021
_diffrn_standards_number 0
_exptl_absorpt_coefficient_mu 0.280
_exptl_absorpt_correction_T_max 0.916
_exptl_absorpt_correction_T_min 0.895
_exptl_absorpt_correction_type multi-scan
_exptl_absorpt_process_details '(<i>SADABS</i>; Bruker, 2009)'
_exptl_crystal_colour yellow
_exptl_crystal_density_diffrn 1.590
_exptl_crystal_description block
_exptl_crystal_F_000 288
_exptl_crystal_size_max 0.404
_exptl_crystal_size_mid 0.334
_exptl_crystal_size_min 0.320
_refine_diff_density_max 0.448
_refine_diff_density_min -0.307
_refine_diff_density_rms 0.071
_refine_ls_extinction_method none
_refine_ls_goodness_of_fit_ref 1.059
_refine_ls_hydrogen_treatment constr
_refine_ls_matrix_type full
_refine_ls_number_parameters 181
_refine_ls_number_reflns 2728
_refine_ls_number_restraints 0
_refine_ls_restrained_S_all 1.059
_refine_ls_R_factor_all 0.0420
_refine_ls_R_factor_gt 0.0371
_refine_ls_shift/su_max 0.001
_refine_ls_shift/su_mean 0.001
_refine_ls_structure_factor_coef Fsqd
_refine_ls_weighting_details 'w=1/[\s^2^(Fo^2^)+(0.0384P)^2^+0.3240P] where P=(Fo^2^+2Fc^2^)/3'
_refine_ls_weighting_scheme calc
_refine_ls_wR_factor_gt 0.0923
_refine_ls_wR_factor_ref 0.0960
_reflns_Friedel_coverage 0.000
_reflns_number_gt 2434
_reflns_number_total 2728
_reflns_threshold_expression 'I > 2\s(I)'
_cod_data_source_file c6ra14212e2.cif
_cod_data_source_block mo_fs419_0m
_cod_database_code 7225955
_shelx_space_group_comment
;
The symmetry employed for this shelxl refinement is uniquely defined
by the following loop, which should always be used as a source of
symmetry information in preference to the above space-group names.
They are only intended as comments.
;
_shelx_estimated_absorpt_t_min 0.895
_shelx_estimated_absorpt_t_max 0.916
_shelxl_version_number 2014-3

loop_
_space_group_symop_operation_xyz
'x, y, z'
'-x, -y, -z'

loop_
_atom_site_label
_atom_site_type_symbol
_atom_site_fract_x
_atom_site_fract_y
_atom_site_fract_z
_atom_site_U_iso_or_equiv
_atom_site_adp_type
_atom_site_occupancy
_atom_site_site_symmetry_order
_atom_site_calc_flag
_atom_site_refinement_flags_posn
_atom_site_refinement_flags_adp
S1 S 0.96966(5) 0.73241(5) -0.07820(4) 0.01836(12) Uani 1 1 d . .
O1 O 0.75676(15) 0.81680(14) 0.50741(11) 0.0184(2) Uani 1 1 d . .
O2 O 0.62109(15) 0.52671(14) 0.19250(11) 0.0179(2) Uani 1 1 d . .
N1 N 0.69341(17) 0.70594(16) 0.32235(12) 0.0144(3) Uani 1 1 d . .
N2 N 0.89445(18) 0.67982(16) 0.06545(12) 0.0156(3) Uani 1 1 d . .
N3 N 0.85374(19) 0.94190(17) -0.09551(13) 0.0189(3) Uani 1 1 d . .
C1 C 0.7413(2) 0.69882(19) 0.45681(15) 0.0147(3) Uani 1 1 d . .
C2 C 0.7666(2) 0.52137(19) 0.51805(15) 0.0147(3) Uani 1 1 d . .
C3 C 0.8172(2) 0.4453(2) 0.64713(15) 0.0166(3) Uani 1 1 d . .
H3A H 0.8411 0.5073 0.7124 0.020 Uiso 1 1 calc R U
C4 C 0.8315(2) 0.2734(2) 0.67701(15) 0.0185(3) Uani 1 1 d . .
H4A H 0.8644 0.2175 0.7648 0.022 Uiso 1 1 calc R U
C5 C 0.7985(2) 0.1820(2) 0.58074(16) 0.0193(3) Uani 1 1 d . .
H5A H 0.8111 0.0646 0.6038 0.023 Uiso 1 1 calc R U
C6 C 0.7472(2) 0.25999(19) 0.45077(16) 0.0174(3) Uani 1 1 d . .
H6A H 0.7242 0.1981 0.3849 0.021 Uiso 1 1 calc R U
C7 C 0.7313(2) 0.43124(19) 0.42198(15) 0.0148(3) Uani 1 1 d . .
C8 C 0.6753(2) 0.55008(19) 0.29610(15) 0.0144(3) Uani 1 1 d . .
C9 C 0.6662(2) 0.85216(19) 0.22738(15) 0.0143(3) Uani 1 1 d . .
C10 C 0.7701(2) 0.83061(19) 0.10593(15) 0.0142(3) Uani 1 1 d . .
C11 C 0.7467(2) 0.98154(19) 0.01401(15) 0.0156(3) Uani 1 1 d . .
C12 C 0.6241(2) 1.15172(19) 0.04229(16) 0.0177(3) Uani 1 1 d . .
H12A H 0.6089 1.2518 -0.0183 0.021 Uiso 1 1 calc R U
C13 C 0.5292(2) 1.16600(19) 0.15951(16) 0.0182(3) Uani 1 1 d . .
H13A H 0.4475 1.2788 0.1808 0.022 Uiso 1 1 calc R U
C14 C 0.5480(2) 1.01748(19) 0.25163(15) 0.0169(3) Uani 1 1 d . .
H14A H 0.4769 1.0338 0.3315 0.020 Uiso 1 1 calc R U

loop_
_atom_site_aniso_label
_atom_site_aniso_U_11
_atom_site_aniso_U_22
_atom_site_aniso_U_33
_atom_site_aniso_U_23
_atom_site_aniso_U_13
_atom_site_aniso_U_12
S1 0.0193(2) 0.0161(2) 0.0187(2) -0.00158(14) 0.00424(14) -0.00628(16)
O1 0.0214(6) 0.0162(5) 0.0201(5) -0.0073(4) 0.0026(4) -0.0088(4)
O2 0.0199(5) 0.0164(5) 0.0193(5) -0.0042(4) -0.0015(4) -0.0082(4)
N1 0.0163(6) 0.0122(6) 0.0159(6) -0.0028(5) 0.0012(5) -0.0067(5)
N2 0.0156(6) 0.0144(6) 0.0166(6) -0.0023(5) 0.0008(5) -0.0056(5)
N3 0.0196(7) 0.0173(6) 0.0211(7) -0.0003(5) 0.0001(5) -0.0089(5)
C1 0.0109(6) 0.0161(7) 0.0170(7) -0.0034(5) 0.0030(5) -0.0051(5)
C2 0.0113(6) 0.0150(7) 0.0188(7) -0.0041(6) 0.0031(5) -0.0058(5)
C3 0.0144(7) 0.0195(7) 0.0172(7) -0.0042(6) 0.0030(5) -0.0076(6)
C4 0.0151(7) 0.0207(8) 0.0190(7) 0.0017(6) 0.0014(6) -0.0074(6)
C5 0.0170(7) 0.0152(7) 0.0268(8) 0.0015(6) -0.0006(6) -0.0085(6)
C6 0.0160(7) 0.0157(7) 0.0228(8) -0.0032(6) 0.0000(6) -0.0084(6)
C7 0.0121(7) 0.0154(7) 0.0176(7) -0.0026(6) 0.0022(5) -0.0061(6)
C8 0.0119(6) 0.0126(7) 0.0198(7) -0.0052(5) 0.0027(5) -0.0051(5)
C9 0.0140(7) 0.0127(7) 0.0180(7) -0.0023(5) -0.0012(5) -0.0067(5)
C10 0.0128(7) 0.0131(7) 0.0181(7) -0.0029(5) -0.0022(5) -0.0060(5)
C11 0.0146(7) 0.0158(7) 0.0188(7) -0.0006(6) -0.0034(5) -0.0088(6)
C12 0.0172(7) 0.0120(7) 0.0246(8) 0.0005(6) -0.0059(6) -0.0069(6)
C13 0.0153(7) 0.0111(7) 0.0282(8) -0.0055(6) -0.0042(6) -0.0038(6)
C14 0.0143(7) 0.0167(7) 0.0208(7) -0.0065(6) 0.0004(6) -0.0060(6)

loop_
_atom_type_symbol
_atom_type_description
_atom_type_scat_dispersion_real
_atom_type_scat_dispersion_imag
_atom_type_scat_source
C C 0.0033 0.0016 'International Tables Vol C Tables 4.2.6.8 and 6.1.1.4'
H H 0.0000 0.0000 'International Tables Vol C Tables 4.2.6.8 and 6.1.1.4'
N N 0.0061 0.0033 'International Tables Vol C Tables 4.2.6.8 and 6.1.1.4'
O O 0.0106 0.0060 'International Tables Vol C Tables 4.2.6.8 and 6.1.1.4'
S S 0.1246 0.1234 'International Tables Vol C Tables 4.2.6.8 and 6.1.1.4'

loop_
_geom_angle_atom_site_label_1
_geom_angle_atom_site_label_2
_geom_angle_atom_site_label_3
_geom_angle
N3 S1 N2 101.00(7)
C1 N1 C8 111.39(12)
C1 N1 C9 123.55(12)
C8 N1 C9 125.05(12)
C10 N2 S1 105.91(10)
C11 N3 S1 106.56(10)
O1 C1 N1 125.24(14)
O1 C1 C2 128.97(14)
N1 C1 C2 105.80(12)
C3 C2 C7 121.75(14)
C3 C2 C1 129.58(13)
C7 C2 C1 108.67(13)
C2 C3 C4 117.06(14)
C2 C3 H3A 121.5
C4 C3 H3A 121.5
C5 C4 C3 121.36(14)
C5 C4 H4A 119.3
C3 C4 H4A 119.3
C4 C5 C6 121.16(14)
C4 C5 H5A 119.4
C6 C5 H5A 119.4
C7 C6 C5 117.25(14)
C7 C6 H6A 121.4
C5 C6 H6A 121.4
C6 C7 C2 121.42(14)
C6 C7 C8 130.08(14)
C2 C7 C8 108.50(12)
O2 C8 N1 125.15(14)
O2 C8 C7 129.39(13)
N1 C8 C7 105.44(12)
C14 C9 N1 121.31(13)
C14 C9 C10 118.32(13)
N1 C9 C10 120.30(13)
N2 C10 C9 127.02(13)
N2 C10 C11 113.69(13)
C9 C10 C11 119.28(13)
N3 C11 C12 125.99(14)
N3 C11 C10 112.82(13)
C12 C11 C10 121.17(14)
C13 C12 C11 117.47(14)
C13 C12 H12A 121.3
C11 C12 H12A 121.3
C12 C13 C14 122.35(14)
C12 C13 H13A 118.8
C14 C13 H13A 118.8
C9 C14 C13 121.39(14)
C9 C14 H14A 119.3
C13 C14 H14A 119.3

loop_
_geom_bond_atom_site_label_1
_geom_bond_atom_site_label_2
_geom_bond_distance
S1 N3 1.6156(14)
S1 N2 1.6220(13)
O1 C1 1.2091(18)
O2 C8 1.2049(18)
N1 C1 1.4125(19)
N1 C8 1.4175(18)
N1 C9 1.4177(19)
N2 C10 1.3465(19)
N3 C11 1.347(2)
C1 C2 1.482(2)
C2 C3 1.385(2)
C2 C7 1.391(2)
C3 C4 1.396(2)
C3 H3A 0.9500
C4 C5 1.392(2)
C4 H4A 0.9500
C5 C6 1.398(2)
C5 H5A 0.9500
C6 C7 1.386(2)
C6 H6A 0.9500
C7 C8 1.488(2)
C9 C14 1.368(2)
C9 C10 1.429(2)
C10 C11 1.434(2)
C11 C12 1.420(2)
C12 C13 1.361(2)
C12 H12A 0.9500
C13 C14 1.427(2)
C13 H13A 0.9500
C14 H14A 0.9500

loop_
_geom_hbond_atom_site_label_D
_geom_hbond_atom_site_label_H
_geom_hbond_atom_site_label_A
_geom_hbond_distance_DH
_geom_hbond_distance_HA
_geom_hbond_distance_DA
_geom_hbond_angle_DHA
_geom_hbond_site_symmetry_A
_geom_hbond_publ_flag
C4 H4A N3 0.9500 2.5900 3.349(2) 137.00 1_546 yes
C5 H5A O1 0.9500 2.5600 3.357(2) 141.00 1_545 yes
C12 H12A O2 0.9500 2.5500 3.359(2) 143.00 2_675 yes
C14 H14A O1 0.9500 2.4300 3.335(2) 159.00 2_676 yes
